data_7719229
loop_
_publ_author_name
'Behling, Vreni'
'Heinrich, Jakob'
'D&#xed;az, Dolores'
'Brohmer, Elias H. P.'
'Heinrich, Julian'
'Schl&#xf6;rer, Nils'
'Kupfer, Stephan'
'Kulak, Nora'
'K&#xf6;hler, Phil'

_publ_section_title
;
 Silver dithiocarbamates derived from amino acid esters.
;
_journal_issue 34
_journal_name_full 'Dalton transactions (Cambridge, England : 2003)'
_journal_page_first 12772
_journal_page_last 12783
_journal_paper_doi 10.1039/d5dt01476j
_journal_volume 54
_journal_year 2025
_chemical_absolute_configuration ad
_chemical_formula_moiety 'C7 H10 Ag N O2 S2'
_chemical_formula_sum 'C7 H10 Ag N O2 S2'
_chemical_formula_weight 312.15
_space_group_crystal_system triclinic
_space_group_IT_number 1
_space_group_name_Hall 'P 1'
_space_group_name_H-M_alt 'P 1'
_atom_sites_solution_hydrogens geom
_atom_sites_solution_primary dual
_audit_creation_date 2023-11-15
_audit_creation_method
;
Olex2 1.5
(compiled 2023.03.06 svn.rbb2c1857 for OlexSys, GUI svn.r6748)
;
_audit_update_record
;
2025-04-01 deposited with the CCDC.	2025-08-04 downloaded from the CCDC.
;
_cell_angle_alpha 87.658(5)
_cell_angle_beta 87.531(4)
_cell_angle_gamma 89.135(4)
_cell_formula_units_Z 8
_cell_length_a 5.7540(9)
_cell_length_b 12.770(2)
_cell_length_c 27.746(5)
_cell_measurement_reflns_used 9567
_cell_measurement_temperature 120
_cell_measurement_theta_max 30.587
_cell_measurement_theta_min 2.213
_cell_volume 2035.0(6)
_computing_cell_refinement 'SAINT V8.40B (Bruker, 2016)'
_computing_data_collection 'SAINT V8.40B (Bruker, 2016)'
_computing_data_reduction 'SAINT V8.40B (Bruker, 2016)'
_computing_molecular_graphics 'Diamond 4 (Brandenburg, 1997)'
_computing_publication_material 'Olex2 1.5 (Dolomanov et al., 2009)'
_computing_structure_refinement 'SHELXL 2018/3 (Sheldrick, 2018)'
_computing_structure_solution 'SHELXT 2018/2 (Sheldrick, 2018)'
_diffrn_ambient_temperature 120
_diffrn_detector 'Bruker APEX II'
_diffrn_detector_area_resol_mean 7.9
_diffrn_detector_type 'CCD area detector'
_diffrn_measured_fraction_theta_full 0.999
_diffrn_measured_fraction_theta_max 0.999
_diffrn_measurement_device 'three-circle diffractometer'
_diffrn_measurement_device_type 'Bruker-Nonius Kappa-CCD'
_diffrn_measurement_method '\w and \f scans'
_diffrn_radiation_monochromator 'mirror optics'
_diffrn_radiation_probe x-ray
_diffrn_radiation_type MoK\a
_diffrn_radiation_wavelength 0.71073
_diffrn_reflns_av_R_equivalents 0.0500
_diffrn_reflns_av_unetI/netI 0.0795
_diffrn_reflns_Laue_measured_fraction_full 0.999
_diffrn_reflns_Laue_measured_fraction_max 0.999
_diffrn_reflns_limit_h_max 6
_diffrn_reflns_limit_h_min -6
_diffrn_reflns_limit_k_max 15
_diffrn_reflns_limit_k_min -15
_diffrn_reflns_limit_l_max 32
_diffrn_reflns_limit_l_min -32
_diffrn_reflns_number 33440
_diffrn_reflns_point_group_measured_fraction_full 0.988
_diffrn_reflns_point_group_measured_fraction_max 0.988
_diffrn_reflns_theta_full 25.027
_diffrn_reflns_theta_max 25.027
_diffrn_reflns_theta_min 0.735
_diffrn_source 'microfocus sealed X-ray tube'
_diffrn_source_current 0.6
_diffrn_source_power 0.03
_diffrn_source_type 'Incoatec I\ms'
_diffrn_source_voltage 50.0
_exptl_absorpt_coefficient_mu 2.357
_exptl_absorpt_correction_T_max 0.9281
_exptl_absorpt_correction_T_min 0.7925
_exptl_absorpt_correction_type multi-scan
_exptl_absorpt_process_details
;
SADABS-2016/2 (Bruker,2016/2) was used for absorption correction.
wR2(int) was 0.1113 before and 0.0505 after correction.
The Ratio of minimum to maximum transmission is 0.8539.
The \l/2 correction factor is Not present.
;
_exptl_crystal_colour colourless
_exptl_crystal_colour_primary colourless
_exptl_crystal_density_diffrn 2.038
_exptl_crystal_description needle
_exptl_crystal_F_000 1232
_exptl_crystal_size_max 0.29
_exptl_crystal_size_mid 0.03
_exptl_crystal_size_min 0.02
_refine_diff_density_max 1.175
_refine_diff_density_min -1.229
_refine_diff_density_rms 0.167
_refine_ls_abs_structure_details
;
 Flack x determined using 3992 quotients [(I+)-(I-)]/[(I+)+(I-)]
 (Parsons, Flack and Wagner, Acta Cryst. B69 (2013) 249-259).
;
_refine_ls_abs_structure_Flack -0.02(2)
_refine_ls_extinction_method none
_refine_ls_goodness_of_fit_ref 1.049
_refine_ls_hydrogen_treatment constr
_refine_ls_matrix_type full
_refine_ls_number_parameters 945
_refine_ls_number_reflns 14192
_refine_ls_number_restraints 865
_refine_ls_restrained_S_all 1.018
_refine_ls_R_factor_all 0.0792
_refine_ls_R_factor_gt 0.0561
_refine_ls_shift/su_max 0.001
_refine_ls_shift/su_mean 0.000
_refine_ls_structure_factor_coef Fsqd
_refine_ls_weighting_details 'w=1/[\s^2^(Fo^2^)+11.8510P] where P=(Fo^2^+2Fc^2^)/3'
_refine_ls_weighting_scheme calc
_refine_ls_wR_factor_gt 0.0800
_refine_ls_wR_factor_ref 0.0865
_reflns_Friedel_coverage 0.977
_reflns_Friedel_fraction_full 0.976
_reflns_Friedel_fraction_max 0.976
_reflns_number_gt 11020
_reflns_number_total 14192
_reflns_threshold_expression 'I > 2\s(I)'
_cod_data_source_file d5dt01476j2.cif
_cod_data_source_block bn00596
_cod_depositor_comments 'Adding full bibliography for 7719229--7719231.cif.'
_cod_original_cell_volume 2034.9(6)
_cod_database_code 7719229
_shelx_shelxl_version_number 2018/3
_shelx_space_group_comment
;
The symmetry employed for this shelxl refinement is uniquely defined
by the following loop, which should always be used as a source of
symmetry information in preference to the above space-group names.
They are only intended as comments.
;
_shelx_estimated_absorpt_t_max 0.954
_shelx_estimated_absorpt_t_min 0.548
_olex2_refinement_description
;
1. Fixed Uiso
 At 1.2 times of:
  All C(H) groups, All C(H,H) groups
 At 1.5 times of:
  All C(H,H,H) groups
2. Uiso/Uaniso restraints and constraints
Uanis(C15) \\sim Ueq: with sigma of 0.005 and sigma for terminal atoms of 0.01
Uanis(C19) \\sim Ueq, Uanis(N7) \\sim Ueq, Uanis(C48) \\sim Ueq, Uanis(C8)
\\sim Ueq: with sigma of 0.01 and sigma for terminal atoms of 0.02
3. Rigid body (RIGU) restrains
 All non-hydrogen atoms
 with sigma for 1-2 distances of 0.004 and sigma for 1-3 distances of 0.004
4.a Ternary CH refined with riding coordinates:
 C2(H2), C9(H9), C16(H16), C23(H23), C30(H30), C37(H37), C44(H44), C51(H51)
4.b Secondary CH2 refined with riding coordinates:
 C3(H3A,H3B), C4(H4A,H4B), C5(H5A,H5B), C10(H10A,H10B), C11(H11A,H11B),
 C12(H12A,H12B), C17(H17A,H17B), C18(H18A,H18B), C19(H19A,H19B), C24(H24A,H24B),
  C25(H25A,H25B), C26(H26A,H26B), C31(H31A,H31B), C32(H32A,H32B), C33(H33A,
 H33B), C38(H38A,H38B), C39(H39A,H39B), C40(H40A,H40B), C45(H45A,H45B),
 C46(H46A,H46B), C47(H47A,H47B), C52(H52A,H52B), C53(H53A,H53B), C54(H54A,H54B)
4.c Idealised Me refined as rotating group:
 C7(H7A,H7B,H7C), C14(H14A,H14B,H14C), C21(H21A,H21B,H21C), C28(H28A,H28B,
 H28C), C35(H35A,H35B,H35C), C42(H42A,H42B,H42C), C49(H49A,H49B,H49C), C56(H56A,
 H56B,H56C)
;
_olex2_date_sample_data_collection 2023-11-06
_olex2_date_sample_submission 2023-11-06
_olex2_submission_special_instructions 'No special instructions were received'

loop_
_space_group_symop_operation_xyz
'x, y, z'

loop_
_atom_site_label
_atom_site_type_symbol
_atom_site_fract_x
_atom_site_fract_y
_atom_site_fract_z
_atom_site_U_iso_or_equiv
_atom_site_adp_type
_atom_site_occupancy
_atom_site_site_symmetry_order
_atom_site_calc_flag
_atom_site_refinement_flags_posn
_atom_site_refinement_flags_adp
_atom_site_refinement_flags_occupancy
_atom_site_disorder_assembly
_atom_site_disorder_group
Ag1 Ag 0.9527(2) 0.69582(10) 0.26185(5) 0.0203(3) Uani 1 1 d . . . . .
Ag2 Ag 0.46161(19) 0.63106(10) 0.25658(5) 0.0224(4) Uani 1 1 d . . . . .
Ag3 Ag 0.49981(19) 0.29954(9) 0.25750(5) 0.0200(4) Uani 1 1 d . . . . .
Ag4 Ag 0.0218(2) 0.35763(10) 0.28147(5) 0.0211(4) Uani 1 1 d . . . . .
Ag5 Ag 0.9563(2) 0.68952(11) 0.76367(5) 0.0231(3) Uani 1 1 d . . . . .
Ag6 Ag 0.4581(2) 0.61369(10) 0.75676(5) 0.0238(4) Uani 1 1 d . . . . .
Ag7 Ag 0.52595(19) 0.28800(10) 0.75013(5) 0.0211(4) Uani 1 1 d . . . . .
Ag8 Ag 0.05604(19) 0.34749(9) 0.77948(5) 0.0206(4) Uani 1 1 d . . . . .
S1 S 0.8176(7) 0.7769(3) 0.33478(15) 0.0199(9) Uani 1 1 d . . . . .
S2 S 0.4270(6) 0.8228(3) 0.26525(15) 0.0170(9) Uani 1 1 d . . . . .
S3 S 1.0861(6) 0.6360(3) 0.18305(14) 0.0159(9) Uani 1 1 d . . . . .
S4 S 0.7223(6) 0.4869(3) 0.22752(15) 0.0172(9) Uani 1 1 d . . . . .
S5 S 0.1921(6) 0.5092(3) 0.31691(14) 0.0159(9) Uani 1 1 d . . . . .
S6 S 0.5786(6) 0.3518(3) 0.34008(14) 0.0136(9) Uani 1 1 d . . . . .
S7 S 0.3295(7) 0.2224(3) 0.18918(15) 0.0197(9) Uani 1 1 d . . . . .
S8 S -0.0685(6) 0.1766(3) 0.26340(15) 0.0157(9) Uani 1 1 d . . . . .
S9 S 0.7748(7) 0.7535(3) 0.83694(15) 0.0220(10) Uani 1 1 d . . . . .
S10 S 0.4395(7) 0.8104(3) 0.75759(15) 0.0187(9) Uani 1 1 d . . . . .
S11 S 1.0959(6) 0.6331(3) 0.68428(14) 0.0158(9) Uani 1 1 d . . . . .
S12 S 0.7537(6) 0.4770(3) 0.72961(14) 0.0148(9) Uani 1 1 d . . . . .
S13 S 0.2272(6) 0.4923(3) 0.82029(14) 0.0153(9) Uani 1 1 d . . . . .
S14 S 0.6078(6) 0.3259(3) 0.83506(14) 0.0150(9) Uani 1 1 d . . . . .
S15 S 0.3398(7) 0.2184(3) 0.68143(15) 0.0205(9) Uani 1 1 d . . . . .
S16 S -0.0502(7) 0.1701(3) 0.75660(15) 0.0177(9) Uani 1 1 d . . . . .
O1 O 0.889(2) 0.9425(10) 0.4402(4) 0.033(3) Uani 1 1 d . . . . .
O2 O 0.5301(19) 0.8740(9) 0.4395(4) 0.027(3) Uani 1 1 d . . . . .
O3 O 0.7854(18) 0.6200(9) 0.0816(4) 0.022(3) Uani 1 1 d . . . . .
O4 O 1.142(2) 0.6514(9) 0.0490(4) 0.034(3) Uani 1 1 d . . . . .
O5 O 0.9530(16) 0.3726(9) 0.4346(4) 0.021(2) Uani 1 1 d . . . . .
O6 O 0.5790(18) 0.3537(9) 0.4619(4) 0.024(3) Uani 1 1 d . . . . .
O7 O 0.4364(18) 0.0559(9) 0.0850(4) 0.026(3) Uani 1 1 d . . . . .
O8 O 0.0715(18) 0.1223(9) 0.0881(4) 0.024(3) Uani 1 1 d . . . . .
O9 O 0.2657(18) 0.8655(9) 0.9170(4) 0.027(3) Uani 1 1 d . . . . .
O10 O 0.5732(19) 0.8910(10) 0.9626(4) 0.036(3) Uani 1 1 d . . . . .
O11 O 0.7205(18) 0.6194(9) 0.5897(4) 0.021(2) Uani 1 1 d . . . . .
O12 O 1.0455(17) 0.6744(9) 0.5495(4) 0.025(3) Uani 1 1 d . . . . .
O13 O 0.9802(17) 0.3239(9) 0.9383(4) 0.025(3) Uani 1 1 d . . . . .
O14 O 0.5976(18) 0.3123(10) 0.9604(4) 0.029(3) Uani 1 1 d . . . . .
O15 O 0.4137(19) 0.0624(9) 0.5719(4) 0.028(3) Uani 1 1 d . . . . .
O16 O 0.0476(19) 0.1275(9) 0.5809(4) 0.029(3) Uani 1 1 d . . . . .
N1 N 0.531(2) 0.9383(10) 0.3376(4) 0.013(3) Uani 1 1 d . . . . .
N2 N 0.935(2) 0.4688(10) 0.1422(5) 0.016(3) Uani 1 1 d . . . . .
N3 N 0.4770(19) 0.5196(10) 0.3884(4) 0.014(3) Uani 1 1 d . . . . .
N4 N 0.0557(19) 0.0601(10) 0.1904(4) 0.013(3) Uani 1 1 d . . . . .
N5 N 0.497(2) 0.9199(10) 0.8343(5) 0.017(3) Uani 1 1 d . . . . .
N6 N 0.929(2) 0.4722(10) 0.6403(4) 0.015(3) Uani 1 1 d . . . . .
N7 N 0.5243(19) 0.4852(10) 0.8907(4) 0.013(3) Uani 1 1 d . U . . .
N8 N 0.059(2) 0.0576(10) 0.6819(4) 0.014(3) Uani 1 1 d . . . . .
C1 C 0.586(2) 0.8521(12) 0.3149(6) 0.016(3) Uani 1 1 d . . . . .
C2 C 0.680(2) 0.9860(12) 0.3721(5) 0.017(3) Uani 1 1 d . . . . .
H2 H 0.841638 0.992273 0.357803 0.020 Uiso 1 1 calc R U . . .
C3 C 0.574(3) 1.0958(12) 0.3789(6) 0.023(3) Uani 1 1 d . . . . .
H3A H 0.585369 1.116995 0.412586 0.028 Uiso 1 1 calc R U . . .
H3B H 0.652749 1.148363 0.356938 0.028 Uiso 1 1 calc R U . . .
C4 C 0.320(3) 1.0842(12) 0.3663(6) 0.022(3) Uani 1 1 d . . . . .
H4A H 0.250794 1.152742 0.356236 0.026 Uiso 1 1 calc R U . . .
H4B H 0.226459 1.053775 0.394020 0.026 Uiso 1 1 calc R U . . .
C5 C 0.334(2) 1.0097(12) 0.3243(6) 0.017(3) Uani 1 1 d . . . . .
H5A H 0.187989 0.970718 0.322191 0.021 Uiso 1 1 calc R U . . .
H5B H 0.368869 1.048157 0.293136 0.021 Uiso 1 1 calc R U . . .
C6 C 0.685(3) 0.9239(12) 0.4211(6) 0.019(3) Uani 1 1 d . . . . .
C7 C 0.925(4) 0.8900(18) 0.4870(7) 0.054(6) Uani 1 1 d . . . . .
H7A H 0.897916 0.814732 0.484848 0.081 Uiso 1 1 calc R U . . .
H7B H 0.815591 0.918937 0.511219 0.081 Uiso 1 1 calc R U . . .
H7C H 1.084609 0.900914 0.496360 0.081 Uiso 1 1 calc R U . . .
C8 C 0.914(2) 0.5261(11) 0.1807(5) 0.013(3) Uani 1 1 d . U . . .
C9 C 1.089(3) 0.4972(13) 0.0996(6) 0.020(3) Uani 1 1 d . . . . .
H9 H 1.251783 0.504574 0.110085 0.024 Uiso 1 1 calc R U . . .
C10 C 1.075(3) 0.4005(14) 0.0689(6) 0.029(4) Uani 1 1 d . . . . .
H10A H 1.191124 0.346414 0.078528 0.034 Uiso 1 1 calc R U . . .
H10B H 1.101310 0.419451 0.034158 0.034 Uiso 1 1 calc R U . . .
C11 C 0.825(3) 0.3614(14) 0.0797(6) 0.027(4) Uani 1 1 d . . . . .
H11A H 0.711807 0.403161 0.060800 0.033 Uiso 1 1 calc R U . . .
H11B H 0.811976 0.286584 0.072333 0.033 Uiso 1 1 calc R U . . .
C12 C 0.788(3) 0.3775(12) 0.1335(6) 0.019(3) Uani 1 1 d . . . . .
H12A H 0.622055 0.392809 0.141848 0.023 Uiso 1 1 calc R U . . .
H12B H 0.838075 0.314775 0.152639 0.023 Uiso 1 1 calc R U . . .
C13 C 1.012(3) 0.5986(13) 0.0738(6) 0.019(3) Uani 1 1 d . . . . .
C14 C 0.705(3) 0.7215(12) 0.0627(6) 0.030(4) Uani 1 1 d . . . . .
H14A H 0.746748 0.728673 0.028091 0.045 Uiso 1 1 calc R U . . .
H14B H 0.778388 0.777289 0.079620 0.045 Uiso 1 1 calc R U . . .
H14C H 0.535586 0.726984 0.067574 0.045 Uiso 1 1 calc R U . . .
C15 C 0.424(2) 0.4640(11) 0.3512(5) 0.009(3) Uani 1 1 d . U . . .
C16 C 0.698(2) 0.5069(12) 0.4127(5) 0.016(3) Uani 1 1 d . . . . .
H16 H 0.829720 0.517635 0.388335 0.019 Uiso 1 1 calc R U . . .
C17 C 0.691(3) 0.5978(13) 0.4474(6) 0.021(3) Uani 1 1 d . . . . .
H17A H 0.764397 0.576578 0.478032 0.025 Uiso 1 1 calc R U . . .
H17B H 0.773910 0.659412 0.432650 0.025 Uiso 1 1 calc R U . . .
C18 C 0.434(3) 0.6225(14) 0.4561(6) 0.024(4) Uani 1 1 d . . . . .
H18A H 0.409753 0.694504 0.467397 0.029 Uiso 1 1 calc R U . . .
H18B H 0.361541 0.572091 0.480058 0.029 Uiso 1 1 calc R U . . .
C19 C 0.338(2) 0.6112(12) 0.4061(6) 0.017(3) Uani 1 1 d . U . . .
H19A H 0.169261 0.596208 0.408161 0.021 Uiso 1 1 calc R U . . .
H19B H 0.365438 0.674793 0.385115 0.021 Uiso 1 1 calc R U . . .
C20 C 0.728(3) 0.4003(12) 0.4386(5) 0.017(3) Uani 1 1 d . . . . .
C21 C 1.015(3) 0.2708(14) 0.4546(7) 0.029(4) Uani 1 1 d . . . . .
H21A H 0.949466 0.216582 0.435390 0.044 Uiso 1 1 calc R U . . .
H21B H 0.952654 0.263444 0.487973 0.044 Uiso 1 1 calc R U . . .
H21C H 1.184667 0.263067 0.454030 0.044 Uiso 1 1 calc R U . . .
C22 C 0.100(2) 0.1471(12) 0.2134(5) 0.014(3) Uani 1 1 d . . . . .
C23 C 0.215(2) 0.0132(12) 0.1541(5) 0.017(3) Uani 1 1 d . . . . .
H23 H 0.374743 0.006828 0.167061 0.020 Uiso 1 1 calc R U . . .
C24 C 0.116(3) -0.0971(13) 0.1492(6) 0.021(3) Uani 1 1 d . . . . .
H24A H 0.140071 -0.120568 0.115789 0.025 Uiso 1 1 calc R U . . .
H24B H 0.189575 -0.148624 0.171615 0.025 Uiso 1 1 calc R U . . .
C25 C -0.140(3) -0.0833(13) 0.1623(6) 0.021(3) Uani 1 1 d . . . . .
H25A H -0.212232 -0.151221 0.172198 0.025 Uiso 1 1 calc R U . . .
H25B H -0.224491 -0.051253 0.134899 0.025 Uiso 1 1 calc R U . . .
C26 C -0.141(2) -0.0107(12) 0.2041(6) 0.017(3) Uani 1 1 d . . . . .
H26A H -0.290063 0.028945 0.207111 0.020 Uiso 1 1 calc R U . . .
H26B H -0.114774 -0.050075 0.234912 0.020 Uiso 1 1 calc R U . . .
C27 C 0.227(3) 0.0733(13) 0.1061(6) 0.019(3) Uani 1 1 d . . . . .
C28 C 0.477(3) 0.1028(16) 0.0370(6) 0.038(5) Uani 1 1 d . . . . .
H28A H 0.360013 0.078324 0.015569 0.056 Uiso 1 1 calc R U . . .
H28B H 0.632616 0.082409 0.024474 0.056 Uiso 1 1 calc R U . . .
H28C H 0.466664 0.179262 0.038342 0.056 Uiso 1 1 calc R U . . .
C29 C 0.565(3) 0.8341(12) 0.8115(6) 0.018(3) Uani 1 1 d . . . . .
C30 C 0.595(3) 0.9517(12) 0.8797(6) 0.018(3) Uani 1 1 d . . . . .
H30 H 0.767045 0.939771 0.879052 0.021 Uiso 1 1 calc R U . . .
C31 C 0.536(3) 1.0699(12) 0.8796(6) 0.021(3) Uani 1 1 d . . . . .
H31A H 0.524469 1.095033 0.912945 0.025 Uiso 1 1 calc R U . . .
H31B H 0.654589 1.110957 0.860602 0.025 Uiso 1 1 calc R U . . .
C32 C 0.302(3) 1.0783(12) 0.8564(6) 0.022(3) Uani 1 1 d . . . . .
H32A H 0.275791 1.149653 0.842261 0.026 Uiso 1 1 calc R U . . .
H32B H 0.173849 1.061101 0.880194 0.026 Uiso 1 1 calc R U . . .
C33 C 0.322(3) 0.9976(12) 0.8173(6) 0.019(3) Uani 1 1 d . . . . .
H33A H 0.171025 0.963766 0.813512 0.023 Uiso 1 1 calc R U . . .
H33B H 0.374408 1.031043 0.785937 0.023 Uiso 1 1 calc R U . . .
C34 C 0.479(3) 0.8975(13) 0.9237(6) 0.020(3) Uani 1 1 d . . . . .
C35 C 0.135(3) 0.8275(15) 0.9588(7) 0.041(5) Uani 1 1 d . . . . .
H35A H -0.008458 0.795439 0.948932 0.061 Uiso 1 1 calc R U . . .
H35B H 0.095378 0.885866 0.979634 0.061 Uiso 1 1 calc R U . . .
H35C H 0.227579 0.775031 0.976522 0.061 Uiso 1 1 calc R U . . .
C36 C 0.929(2) 0.5235(12) 0.6809(5) 0.015(3) Uani 1 1 d . . . . .
C37 C 1.060(3) 0.5101(12) 0.5964(6) 0.018(3) Uani 1 1 d . . . . .
H37 H 1.226232 0.522440 0.603407 0.022 Uiso 1 1 calc R U . . .
C38 C 1.042(3) 0.4185(12) 0.5623(6) 0.023(4) Uani 1 1 d . . . . .
H38A H 1.047725 0.444170 0.528146 0.028 Uiso 1 1 calc R U . . .
H38B H 1.168992 0.366733 0.567207 0.028 Uiso 1 1 calc R U . . .
C39 C 0.805(3) 0.3703(14) 0.5763(6) 0.025(4) Uani 1 1 d . . . . .
H39A H 0.801058 0.296218 0.567286 0.030 Uiso 1 1 calc R U . . .
H39B H 0.678073 0.409888 0.560612 0.030 Uiso 1 1 calc R U . . .
C40 C 0.787(3) 0.3793(13) 0.6315(6) 0.023(4) Uani 1 1 d . . . . .
H40A H 0.622865 0.390288 0.642823 0.027 Uiso 1 1 calc R U . . .
H40B H 0.849291 0.315492 0.648022 0.027 Uiso 1 1 calc R U . . .
C41 C 0.944(3) 0.6124(13) 0.5755(6) 0.018(3) Uani 1 1 d . . . . .
C42 C 0.601(3) 0.7148(13) 0.5758(7) 0.027(4) Uani 1 1 d . . . . .
H42A H 0.587466 0.718811 0.540692 0.041 Uiso 1 1 calc R U . . .
H42B H 0.688222 0.774995 0.585736 0.041 Uiso 1 1 calc R U . . .
H42C H 0.445002 0.715669 0.591544 0.041 Uiso 1 1 calc R U . . .
C43 C 0.459(2) 0.4365(12) 0.8513(5) 0.016(3) Uani 1 1 d . . . . .
C44 C 0.745(2) 0.4629(12) 0.9136(6) 0.019(3) Uani 1 1 d . . . . .
H44 H 0.874237 0.467839 0.888402 0.023 Uiso 1 1 calc R U . . .
C45 C 0.763(3) 0.5535(14) 0.9472(6) 0.028(4) Uani 1 1 d . . . . .
H45A H 0.847565 0.531575 0.976324 0.034 Uiso 1 1 calc R U . . .
H45B H 0.843728 0.613532 0.930627 0.034 Uiso 1 1 calc R U . . .
C46 C 0.513(3) 0.5819(15) 0.9604(6) 0.033(4) Uani 1 1 d . . . . .
H46A H 0.499460 0.654185 0.971885 0.040 Uiso 1 1 calc R U . . .
H46B H 0.446601 0.532645 0.985622 0.040 Uiso 1 1 calc R U . . .
C47 C 0.394(2) 0.5724(13) 0.9129(6) 0.021(3) Uani 1 1 d . . . . .
H47A H 0.227166 0.555315 0.918445 0.026 Uiso 1 1 calc R U . . .
H47B H 0.407427 0.637738 0.892618 0.026 Uiso 1 1 calc R U . . .
C48 C 0.757(3) 0.3566(13) 0.9393(6) 0.018(3) Uani 1 1 d . U . . .
C49 C 1.025(3) 0.2232(13) 0.9620(6) 0.028(4) Uani 1 1 d . . . . .
H49A H 0.929974 0.169839 0.948194 0.043 Uiso 1 1 calc R U . . .
H49B H 0.985089 0.226843 0.996642 0.043 Uiso 1 1 calc R U . . .
H49C H 1.189956 0.204491 0.957403 0.043 Uiso 1 1 calc R U . . .
C50 C 0.115(3) 0.1450(12) 0.7049(6) 0.018(3) Uani 1 1 d . . . . .
C51 C 0.212(3) 0.0130(12) 0.6437(6) 0.016(3) Uani 1 1 d . . . . .
H51 H 0.374696 0.006742 0.654882 0.020 Uiso 1 1 calc R U . . .
C52 C 0.114(3) -0.0960(12) 0.6384(6) 0.021(3) Uani 1 1 d . . . . .
H52A H 0.191965 -0.148402 0.659658 0.025 Uiso 1 1 calc R U . . .
H52B H 0.132158 -0.117676 0.604614 0.025 Uiso 1 1 calc R U . . .
C53 C -0.145(3) -0.0839(13) 0.6538(6) 0.023(4) Uani 1 1 d . . . . .
H53A H -0.235938 -0.052305 0.627256 0.027 Uiso 1 1 calc R U . . .
H53B H -0.213486 -0.152258 0.664347 0.027 Uiso 1 1 calc R U . . .
C54 C -0.138(3) -0.0111(12) 0.6956(6) 0.019(4) Uani 1 1 d . . . . .
H54A H -0.284707 0.029967 0.699164 0.023 Uiso 1 1 calc R U . . .
H54B H -0.111187 -0.050873 0.726303 0.023 Uiso 1 1 calc R U . . .
C55 C 0.210(3) 0.0773(12) 0.5963(6) 0.019(3) Uani 1 1 d . . . . .
C56 C 0.442(3) 0.1174(16) 0.5253(6) 0.043(5) Uani 1 1 d . . . . .
H56A H 0.345590 0.084577 0.501962 0.065 Uiso 1 1 calc R U . . .
H56B H 0.605513 0.114076 0.514020 0.065 Uiso 1 1 calc R U . . .
H56C H 0.393450 0.190868 0.528283 0.065 Uiso 1 1 calc R U . . .

loop_
_atom_site_aniso_label
_atom_site_aniso_U_11
_atom_site_aniso_U_22
_atom_site_aniso_U_33
_atom_site_aniso_U_23
_atom_site_aniso_U_13
_atom_site_aniso_U_12
Ag1 0.0187(6) 0.0195(7) 0.0228(7) -0.0046(6) 0.0022(5) 0.0034(6)
Ag2 0.0216(7) 0.0168(9) 0.0283(8) -0.0003(7) 0.0024(6) 0.0023(6)
Ag3 0.0202(7) 0.0197(8) 0.0207(9) -0.0063(6) -0.0038(6) -0.0046(6)
Ag4 0.0203(8) 0.0179(8) 0.0254(8) -0.0042(6) -0.0030(6) -0.0039(6)
Ag5 0.0217(7) 0.0254(8) 0.0221(8) -0.0048(6) 0.0024(6) 0.0053(6)
Ag6 0.0232(7) 0.0175(9) 0.0301(8) 0.0011(7) 0.0028(6) 0.0024(6)
Ag7 0.0199(7) 0.0237(8) 0.0203(9) -0.0062(7) -0.0024(6) -0.0043(6)
Ag8 0.0185(8) 0.0181(8) 0.0258(8) -0.0041(6) -0.0048(6) -0.0024(6)
S1 0.021(2) 0.019(2) 0.020(2) -0.0042(18) -0.0033(17) 0.0060(18)
S2 0.015(2) 0.014(2) 0.022(2) -0.0013(18) -0.0018(17) 0.0015(17)
S3 0.017(2) 0.016(2) 0.014(2) 0.0010(17) -0.0011(17) -0.0035(17)
S4 0.019(2) 0.013(2) 0.019(2) 0.0029(17) 0.0055(17) 0.0001(16)
S5 0.0135(19) 0.015(2) 0.019(2) 0.0015(18) -0.0009(16) 0.0007(16)
S6 0.0159(19) 0.010(2) 0.015(2) -0.0053(17) -0.0023(16) 0.0024(16)
S7 0.023(2) 0.022(2) 0.015(2) -0.0031(18) 0.0000(18) -0.0099(18)
S8 0.0130(19) 0.015(2) 0.019(2) -0.0044(18) -0.0005(17) 0.0001(16)
S9 0.024(2) 0.023(2) 0.019(2) -0.0048(19) -0.0024(18) 0.0088(18)
S10 0.021(2) 0.016(2) 0.019(2) 0.0001(18) -0.0017(18) -0.0017(18)
S11 0.017(2) 0.014(2) 0.016(2) -0.0002(17) 0.0008(17) -0.0044(17)
S12 0.018(2) 0.011(2) 0.015(2) -0.0009(17) 0.0026(16) -0.0009(16)
S13 0.0120(19) 0.014(2) 0.020(2) 0.0013(17) -0.0023(16) -0.0013(16)
S14 0.018(2) 0.012(2) 0.015(2) -0.0023(17) -0.0018(16) 0.0004(16)
S15 0.023(2) 0.020(2) 0.019(2) -0.0034(18) -0.0008(18) -0.0082(18)
S16 0.017(2) 0.016(2) 0.021(2) -0.0039(19) -0.0032(17) 0.0012(17)
O1 0.037(6) 0.037(8) 0.026(7) 0.013(6) -0.014(5) -0.015(6)
O2 0.036(6) 0.025(7) 0.020(7) 0.004(5) 0.003(5) -0.012(5)
O3 0.024(5) 0.022(6) 0.019(6) 0.006(5) -0.004(5) -0.003(5)
O4 0.036(6) 0.038(7) 0.026(7) 0.016(6) 0.003(5) -0.009(6)
O5 0.016(5) 0.028(6) 0.020(6) -0.002(5) -0.006(4) 0.001(4)
O6 0.022(5) 0.030(7) 0.021(6) 0.000(5) 0.001(5) -0.003(5)
O7 0.023(5) 0.030(7) 0.025(6) 0.006(5) 0.010(5) 0.005(5)
O8 0.022(5) 0.030(7) 0.022(6) 0.001(5) -0.006(5) -0.004(5)
O9 0.020(5) 0.038(8) 0.023(6) 0.008(5) -0.001(4) -0.007(5)
O10 0.034(7) 0.058(9) 0.017(6) 0.005(6) -0.007(5) -0.007(6)
O11 0.021(5) 0.020(6) 0.023(6) 0.002(5) 0.002(4) 0.000(4)
O12 0.021(6) 0.029(6) 0.024(6) 0.008(5) 0.001(5) -0.003(5)
O13 0.020(5) 0.031(7) 0.023(6) 0.003(5) 0.003(5) 0.009(5)
O14 0.021(5) 0.042(8) 0.025(7) 0.008(6) -0.001(5) -0.005(5)
O15 0.034(6) 0.029(7) 0.020(6) 0.005(5) 0.007(5) 0.002(5)
O16 0.032(6) 0.032(7) 0.022(7) 0.005(5) 0.000(5) 0.007(5)
N1 0.010(6) 0.011(6) 0.018(6) 0.001(5) 0.005(5) -0.004(4)
N2 0.015(6) 0.014(6) 0.018(6) -0.002(5) -0.003(5) -0.002(5)
N3 0.011(6) 0.014(6) 0.016(6) -0.004(5) 0.001(5) -0.002(5)
N4 0.012(6) 0.016(6) 0.012(6) 0.000(5) 0.003(5) -0.002(5)
N5 0.018(6) 0.017(6) 0.018(6) -0.001(5) -0.005(5) -0.001(5)
N6 0.016(6) 0.013(6) 0.015(6) 0.000(4) 0.004(5) 0.001(5)
N7 0.010(5) 0.012(6) 0.018(6) -0.002(4) 0.002(4) -0.007(4)
N8 0.013(6) 0.013(6) 0.017(6) -0.004(5) 0.004(5) 0.001(5)
C1 0.010(7) 0.019(7) 0.017(8) -0.001(6) 0.005(6) -0.004(6)
C2 0.014(7) 0.017(7) 0.019(7) 0.003(5) 0.000(5) -0.006(5)
C3 0.041(8) 0.012(7) 0.015(8) 0.005(6) 0.000(7) -0.001(6)
C4 0.031(8) 0.013(8) 0.019(8) 0.004(6) 0.007(7) 0.008(6)
C5 0.013(7) 0.016(8) 0.023(8) -0.001(6) 0.004(6) 0.004(6)
C6 0.025(7) 0.014(8) 0.019(7) 0.000(6) -0.004(5) -0.001(6)
C7 0.075(15) 0.057(15) 0.031(10) 0.019(10) -0.023(10) -0.009(12)
C8 0.012(6) 0.009(7) 0.017(6) 0.001(5) -0.008(6) 0.003(6)
C9 0.018(7) 0.021(7) 0.020(8) 0.002(5) 0.002(6) -0.001(6)
C10 0.039(9) 0.022(8) 0.024(9) -0.003(7) 0.010(7) -0.002(7)
C11 0.037(9) 0.023(9) 0.023(8) -0.005(7) -0.008(7) -0.006(7)
C12 0.022(8) 0.012(7) 0.024(8) -0.003(6) 0.001(6) -0.004(6)
C13 0.027(6) 0.021(7) 0.010(8) 0.000(6) -0.006(6) -0.008(5)
C14 0.045(10) 0.018(8) 0.028(10) -0.003(7) -0.022(9) -0.001(7)
C15 0.010(5) 0.006(5) 0.011(5) 0.001(4) 0.003(4) -0.004(5)
C16 0.011(6) 0.026(7) 0.011(7) -0.002(5) 0.000(5) -0.004(5)
C17 0.021(7) 0.019(8) 0.023(8) -0.005(6) -0.006(6) -0.005(6)
C18 0.025(7) 0.030(10) 0.020(8) -0.011(7) -0.001(6) -0.001(7)
C19 0.016(6) 0.013(7) 0.025(7) -0.009(6) -0.006(6) -0.001(5)
C20 0.017(6) 0.022(7) 0.013(8) -0.005(6) -0.005(5) -0.005(5)
C21 0.028(9) 0.029(9) 0.032(11) -0.003(8) -0.006(8) 0.011(7)
C22 0.009(7) 0.014(7) 0.019(8) 0.003(6) -0.007(6) 0.002(5)
C23 0.013(7) 0.023(7) 0.015(7) -0.002(6) 0.001(5) 0.000(5)
C24 0.023(7) 0.023(7) 0.016(8) -0.003(6) 0.004(6) 0.002(6)
C25 0.022(7) 0.019(8) 0.022(8) 0.000(6) -0.001(7) -0.006(6)
C26 0.012(7) 0.015(8) 0.023(8) -0.003(6) 0.001(6) -0.006(6)
C27 0.017(6) 0.025(9) 0.015(7) -0.003(6) -0.001(5) -0.004(6)
C28 0.039(10) 0.048(13) 0.025(9) 0.011(9) 0.007(8) 0.001(9)
C29 0.019(8) 0.010(7) 0.023(8) 0.004(6) 0.002(7) -0.001(6)
C30 0.016(7) 0.020(7) 0.019(7) -0.006(6) -0.005(5) -0.004(6)
C31 0.024(8) 0.017(7) 0.023(9) -0.003(6) 0.000(6) -0.011(6)
C32 0.029(8) 0.009(8) 0.027(9) -0.003(6) -0.003(7) -0.005(6)
C33 0.025(8) 0.015(8) 0.018(8) -0.003(6) -0.003(6) 0.006(6)
C34 0.022(7) 0.021(8) 0.017(6) -0.007(6) 0.000(5) 0.001(6)
C35 0.025(9) 0.050(13) 0.045(11) 0.018(10) 0.009(8) 0.000(8)
C36 0.016(7) 0.014(8) 0.015(7) 0.004(6) -0.005(6) 0.000(6)
C37 0.020(7) 0.020(7) 0.015(7) -0.004(5) 0.010(6) 0.001(5)
C38 0.032(8) 0.017(8) 0.021(8) -0.004(6) 0.008(7) 0.000(7)
C39 0.035(9) 0.021(9) 0.021(8) -0.005(7) 0.001(7) -0.004(7)
C40 0.025(8) 0.021(8) 0.022(8) -0.001(7) 0.002(6) -0.008(6)
C41 0.019(6) 0.020(7) 0.014(8) -0.001(6) 0.000(6) -0.003(5)
C42 0.021(8) 0.019(8) 0.042(12) -0.010(8) -0.002(8) 0.001(6)
C43 0.017(8) 0.016(8) 0.016(7) 0.002(6) -0.002(6) -0.009(7)
C44 0.007(6) 0.029(7) 0.020(8) 0.000(6) 0.000(5) -0.005(5)
C45 0.021(7) 0.030(9) 0.035(10) -0.007(7) -0.006(7) 0.001(7)
C46 0.028(8) 0.042(12) 0.031(9) -0.023(8) -0.002(7) 0.004(8)
C47 0.011(7) 0.028(9) 0.026(8) -0.009(7) 0.003(6) -0.001(6)
C48 0.014(5) 0.026(7) 0.015(7) -0.007(6) -0.007(5) -0.002(5)
C49 0.029(9) 0.030(9) 0.026(10) 0.000(7) -0.006(8) 0.009(7)
C50 0.018(8) 0.014(7) 0.022(9) -0.004(6) -0.003(7) 0.003(6)
C51 0.015(7) 0.013(7) 0.020(7) -0.003(5) 0.002(5) 0.004(5)
C52 0.026(7) 0.017(7) 0.020(9) -0.002(6) -0.001(6) 0.003(6)
C53 0.024(7) 0.013(8) 0.032(9) -0.007(7) -0.004(7) -0.007(6)
C54 0.018(7) 0.013(8) 0.027(9) -0.012(6) 0.005(6) -0.008(6)
C55 0.022(7) 0.015(8) 0.021(7) -0.005(6) 0.001(5) -0.002(6)
C56 0.058(13) 0.050(13) 0.019(9) 0.010(8) 0.014(8) 0.004(10)

loop_
_atom_type_symbol
_atom_type_description
_atom_type_scat_dispersion_real
_atom_type_scat_dispersion_imag
_atom_type_scat_source
C C 0.0033 0.0016 'International Tables Vol C Tables 4.2.6.8 and 6.1.1.4'
H H 0.0000 0.0000 'International Tables Vol C Tables 4.2.6.8 and 6.1.1.4'
Ag Ag -0.8971 1.1015 'International Tables Vol C Tables 4.2.6.8 and 6.1.1.4'
N N 0.0061 0.0033 'International Tables Vol C Tables 4.2.6.8 and 6.1.1.4'
O O 0.0106 0.0060 'International Tables Vol C Tables 4.2.6.8 and 6.1.1.4'
S S 0.1246 0.1234 'International Tables Vol C Tables 4.2.6.8 and 6.1.1.4'

loop_
_geom_angle_atom_site_label_1
_geom_angle_atom_site_label_2
_geom_angle_atom_site_label_3
_geom_angle
_geom_angle_site_symmetry_1
_geom_angle_site_symmetry_3
_geom_angle_publ_flag
Ag2 Ag1 Ag2 147.24(7) . 1_655 ?
S1 Ag1 Ag2 115.94(11) . 1_655 ?
S1 Ag1 Ag2 84.42(11) . . ?
S1 Ag1 S3 172.67(15) . . ?
S3 Ag1 Ag2 66.40(9) . 1_655 ?
S3 Ag1 Ag2 96.80(10) . . ?
Ag1 Ag2 Ag1 147.25(7) . 1_455 ?
S2 Ag2 Ag1 70.33(9) . 1_455 ?
S2 Ag2 Ag1 77.01(10) . . ?
S2 Ag2 S4 144.35(14) . . ?
S2 Ag2 S5 117.01(13) . . ?
S4 Ag2 Ag1 140.82(11) . 1_455 ?
S4 Ag2 Ag1 70.99(10) . . ?
S4 Ag2 S5 96.12(13) . . ?
S5 Ag2 Ag1 131.20(9) . . ?
S5 Ag2 Ag1 65.59(9) . 1_455 ?
Ag4 Ag3 Ag4 141.01(7) . 1_655 ?
Ag4 Ag3 S8 156.75(10) . 1_655 ?
S4 Ag3 Ag4 55.09(8) . 1_655 ?
S4 Ag3 Ag4 105.77(9) . . ?
S4 Ag3 S8 94.64(11) . 1_655 ?
S6 Ag3 Ag4 85.37(10) . . ?
S6 Ag3 Ag4 61.29(9) . 1_655 ?
S6 Ag3 S4 84.95(13) . . ?
S6 Ag3 S8 85.46(12) . 1_655 ?
S7 Ag3 Ag4 83.06(10) . . ?
S7 Ag3 Ag4 133.50(11) . 1_655 ?
S7 Ag3 S4 109.85(14) . . ?
S7 Ag3 S6 163.25(15) . . ?
S7 Ag3 S8 100.63(13) . 1_655 ?
S8 Ag3 Ag4 46.88(8) 1_655 1_655 ?
Ag3 Ag4 Ag3 141.01(7) . 1_455 ?
Ag3 Ag4 S6 155.29(9) . 1_455 ?
S4 Ag4 Ag3 55.21(9) 1_455 1_455 ?
S4 Ag4 Ag3 128.08(10) 1_455 . ?
S4 Ag4 S6 76.56(11) 1_455 1_455 ?
S5 Ag4 Ag3 84.47(10) . . ?
S5 Ag4 Ag3 133.24(10) . 1_455 ?
S5 Ag4 S4 91.50(13) . 1_455 ?
S5 Ag4 S6 98.20(12) . 1_455 ?
S5 Ag4 S8 162.04(14) . . ?
S6 Ag4 Ag3 47.07(8) 1_455 1_455 ?
S8 Ag4 Ag3 85.46(10) . . ?
S8 Ag4 Ag3 60.49(9) . 1_455 ?
S8 Ag4 S4 106.41(13) . 1_455 ?
S8 Ag4 S6 84.97(12) . 1_455 ?
Ag6 Ag5 Ag6 141.86(7) 1_655 . ?
S9 Ag5 Ag6 78.55(11) . . ?
S9 Ag5 Ag6 122.89(11) . 1_655 ?
S9 Ag5 S11 172.65(14) . . ?
S11 Ag5 Ag6 64.36(10) . 1_655 ?
S11 Ag5 Ag6 96.18(10) . . ?
Ag5 Ag6 Ag5 141.86(7) 1_455 . ?
S10 Ag6 Ag5 72.90(10) . . ?
S10 Ag6 Ag5 69.64(10) . 1_455 ?
S10 Ag6 S11 85.99(12) . 1_455 ?
S10 Ag6 S12 136.14(14) . . ?
S10 Ag6 S13 122.89(14) . . ?
S11 Ag6 Ag5 135.82(9) 1_455 . ?
S11 Ag6 Ag5 48.15(8) 1_455 1_455 ?
S12 Ag6 Ag5 148.97(11) . 1_455 ?
S12 Ag6 Ag5 68.25(10) . . ?
S12 Ag6 S11 108.23(13) . 1_455 ?
S12 Ag6 S13 96.84(13) . . ?
S13 Ag6 Ag5 126.64(9) . . ?
S13 Ag6 Ag5 71.35(9) . 1_455 ?
S13 Ag6 S11 97.48(12) . 1_455 ?
Ag8 Ag7 Ag8 136.73(7) . 1_655 ?
S12 Ag7 Ag8 53.09(8) . 1_655 ?
S12 Ag7 Ag8 104.97(9) . . ?
S12 Ag7 S16 93.43(12) . 1_655 ?
S14 Ag7 Ag8 59.52(9) . 1_655 ?
S14 Ag7 Ag8 83.38(10) . . ?
S14 Ag7 S12 83.29(13) . . ?
S14 Ag7 S16 82.23(12) . 1_655 ?
S15 Ag7 Ag8 137.62(11) . 1_655 ?
S15 Ag7 Ag8 83.56(10) . . ?
S15 Ag7 S12 114.07(14) . . ?
S15 Ag7 S14 160.54(15) . . ?
S15 Ag7 S16 104.37(14) . 1_655 ?
S16 Ag7 Ag8 155.08(10) 1_655 . ?
S16 Ag7 Ag8 46.64(9) 1_655 1_655 ?
Ag7 Ag8 Ag7 136.73(7) . 1_455 ?
Ag7 Ag8 S14 155.37(9) . 1_455 ?
S12 Ag8 Ag7 127.54(10) 1_455 . ?
S12 Ag8 Ag7 53.98(9) 1_455 1_455 ?
S12 Ag8 S14 75.84(11) 1_455 1_455 ?
S13 Ag8 Ag7 86.75(10) . . ?
S13 Ag8 Ag7 134.98(10) . 1_455 ?
S13 Ag8 S12 93.54(13) . 1_455 ?
S13 Ag8 S14 100.64(12) . 1_455 ?
S13 Ag8 S16 162.60(14) . . ?
S14 Ag8 Ag7 46.53(8) 1_455 1_455 ?
S16 Ag8 Ag7 57.19(10) . 1_455 ?
S16 Ag8 Ag7 85.65(10) . . ?
S16 Ag8 S12 103.50(13) . 1_455 ?
S16 Ag8 S14 80.48(13) . 1_455 ?
C1 S1 Ag1 101.6(5) . . ?
C1 S2 Ag2 106.7(5) . . ?
C8 S3 Ag1 99.1(5) . . ?
Ag2 S4 Ag3 105.81(14) . . ?
Ag2 S4 Ag4 128.01(17) . 1_655 ?
Ag4 S4 Ag3 69.70(10) 1_655 . ?
C8 S4 Ag2 113.4(5) . . ?
C8 S4 Ag3 135.8(5) . . ?
C8 S4 Ag4 99.4(5) . 1_655 ?
Ag4 S5 Ag2 115.93(16) . . ?
C15 S5 Ag2 94.1(5) . . ?
C15 S5 Ag4 107.8(5) . . ?
Ag3 S6 Ag4 71.64(10) . 1_655 ?
C15 S6 Ag3 108.3(5) . . ?
C15 S6 Ag4 121.0(5) . 1_655 ?
C22 S7 Ag3 105.5(5) . . ?
Ag4 S8 Ag3 72.63(10) . 1_455 ?
C22 S8 Ag3 122.5(5) . 1_455 ?
C22 S8 Ag4 106.3(5) . . ?
C29 S9 Ag5 98.6(6) . . ?
C29 S10 Ag6 101.9(5) . . ?
Ag5 S11 Ag6 67.49(10) . 1_655 ?
C36 S11 Ag5 99.0(5) . . ?
C36 S11 Ag6 114.3(5) . 1_655 ?
Ag6 S12 Ag7 103.46(13) . . ?
Ag6 S12 Ag8 132.41(16) . 1_655 ?
Ag8 S12 Ag7 72.94(10) 1_655 . ?
C36 S12 Ag6 111.8(5) . . ?
C36 S12 Ag7 133.2(5) . . ?
C36 S12 Ag8 102.3(5) . 1_655 ?
Ag8 S13 Ag6 109.69(15) . . ?
C43 S13 Ag6 99.7(5) . . ?
C43 S13 Ag8 105.3(5) . . ?
Ag7 S14 Ag8 73.94(11) . 1_655 ?
C43 S14 Ag7 109.4(5) . . ?
C43 S14 Ag8 118.8(5) . 1_655 ?
C50 S15 Ag7 105.9(6) . . ?
Ag8 S16 Ag7 76.17(11) . 1_455 ?
C50 S16 Ag7 119.8(5) . 1_455 ?
C50 S16 Ag8 106.1(6) . . ?
C6 O1 C7 114.9(14) . . ?
C13 O3 C14 115.8(13) . . ?
C20 O5 C21 116.5(12) . . ?
C27 O7 C28 116.5(13) . . ?
C34 O9 C35 116.7(13) . . ?
C41 O11 C42 116.3(13) . . ?
C48 O13 C49 115.8(13) . . ?
C55 O15 C56 116.3(13) . . ?
C1 N1 C2 123.8(12) . . ?
C1 N1 C5 123.8(13) . . ?
C2 N1 C5 111.4(12) . . ?
C8 N2 C9 123.0(13) . . ?
C8 N2 C12 124.5(13) . . ?
C9 N2 C12 112.0(12) . . ?
C15 N3 C16 123.0(12) . . ?
C15 N3 C19 124.5(11) . . ?
C16 N3 C19 112.0(11) . . ?
C22 N4 C23 124.2(12) . . ?
C22 N4 C26 123.9(12) . . ?
C23 N4 C26 111.2(12) . . ?
C29 N5 C30 123.8(12) . . ?
C29 N5 C33 125.4(13) . . ?
C30 N5 C33 110.8(12) . . ?
C36 N6 C37 121.5(13) . . ?
C36 N6 C40 126.2(13) . . ?
C37 N6 C40 112.1(12) . . ?
C43 N7 C44 123.1(12) . . ?
C43 N7 C47 124.4(12) . . ?
C44 N7 C47 112.3(12) . . ?
C50 N8 C51 122.4(13) . . ?
C50 N8 C54 125.2(12) . . ?
C54 N8 C51 111.9(12) . . ?
S1 C1 S2 123.7(9) . . ?
N1 C1 S1 118.3(12) . . ?
N1 C1 S2 117.9(11) . . ?
N1 C2 H2 109.6 . . ?
N1 C2 C3 104.4(11) . . ?
N1 C2 C6 113.0(12) . . ?
C3 C2 H2 109.6 . . ?
C3 C2 C6 110.5(13) . . ?
C6 C2 H2 109.6 . . ?
C2 C3 H3A 111.0 . . ?
C2 C3 H3B 111.0 . . ?
H3A C3 H3B 109.0 . . ?
C4 C3 C2 104.0(13) . . ?
C4 C3 H3A 111.0 . . ?
C4 C3 H3B 111.0 . . ?
C3 C4 H4A 111.1 . . ?
C3 C4 H4B 111.1 . . ?
C3 C4 C5 103.3(12) . . ?
H4A C4 H4B 109.1 . . ?
C5 C4 H4A 111.1 . . ?
C5 C4 H4B 111.1 . . ?
N1 C5 C4 102.3(12) . . ?
N1 C5 H5A 111.3 . . ?
N1 C5 H5B 111.3 . . ?
C4 C5 H5A 111.3 . . ?
C4 C5 H5B 111.3 . . ?
H5A C5 H5B 109.2 . . ?
O1 C6 C2 107.2(12) . . ?
O2 C6 O1 126.6(15) . . ?
O2 C6 C2 126.0(14) . . ?
O1 C7 H7A 109.5 . . ?
O1 C7 H7B 109.5 . . ?
O1 C7 H7C 109.5 . . ?
H7A C7 H7B 109.5 . . ?
H7A C7 H7C 109.5 . . ?
H7B C7 H7C 109.5 . . ?
S4 C8 S3 122.6(9) . . ?
N2 C8 S3 118.5(12) . . ?
N2 C8 S4 118.9(11) . . ?
N2 C9 H9 109.4 . . ?
N2 C9 C10 102.4(13) . . ?
N2 C9 C13 112.4(12) . . ?
C10 C9 H9 109.4 . . ?
C13 C9 H9 109.4 . . ?
C13 C9 C10 113.6(14) . . ?
C9 C10 H10A 111.0 . . ?
C9 C10 H10B 111.0 . . ?
C9 C10 C11 103.6(13) . . ?
H10A C10 H10B 109.0 . . ?
C11 C10 H10A 111.0 . . ?
C11 C10 H10B 111.0 . . ?
C10 C11 H11A 111.2 . . ?
C10 C11 H11B 111.2 . . ?
H11A C11 H11B 109.1 . . ?
C12 C11 C10 103.0(13) . . ?
C12 C11 H11A 111.2 . . ?
C12 C11 H11B 111.2 . . ?
N2 C12 C11 103.9(12) . . ?
N2 C12 H12A 111.0 . . ?
N2 C12 H12B 111.0 . . ?
C11 C12 H12A 111.0 . . ?
C11 C12 H12B 111.0 . . ?
H12A C12 H12B 109.0 . . ?
O3 C13 C9 112.8(13) . . ?
O4 C13 O3 124.7(15) . . ?
O4 C13 C9 122.6(15) . . ?
O3 C14 H14A 109.5 . . ?
O3 C14 H14B 109.5 . . ?
O3 C14 H14C 109.5 . . ?
H14A C14 H14B 109.5 . . ?
H14A C14 H14C 109.5 . . ?
H14B C14 H14C 109.5 . . ?
S6 C15 S5 123.6(9) . . ?
N3 C15 S5 117.4(10) . . ?
N3 C15 S6 119.0(10) . . ?
N3 C16 H16 109.0 . . ?
N3 C16 C17 103.1(12) . . ?
N3 C16 C20 113.7(12) . . ?
C17 C16 H16 109.0 . . ?
C20 C16 H16 109.0 . . ?
C20 C16 C17 112.7(13) . . ?
C16 C17 H17A 110.8 . . ?
C16 C17 H17B 110.8 . . ?
H17A C17 H17B 108.9 . . ?
C18 C17 C16 104.7(12) . . ?
C18 C17 H17A 110.8 . . ?
C18 C17 H17B 110.8 . . ?
C17 C18 H18A 111.3 . . ?
C17 C18 H18B 111.3 . . ?
C17 C18 C19 102.5(13) . . ?
H18A C18 H18B 109.2 . . ?
C19 C18 H18A 111.3 . . ?
C19 C18 H18B 111.3 . . ?
N3 C19 C18 101.2(11) . . ?
N3 C19 H19A 111.5 . . ?
N3 C19 H19B 111.5 . . ?
C18 C19 H19A 111.5 . . ?
C18 C19 H19B 111.5 . . ?
H19A C19 H19B 109.3 . . ?
O5 C20 C16 108.1(12) . . ?
O6 C20 O5 126.0(14) . . ?
O6 C20 C16 125.7(14) . . ?
O5 C21 H21A 109.5 . . ?
O5 C21 H21B 109.5 . . ?
O5 C21 H21C 109.5 . . ?
H21A C21 H21B 109.5 . . ?
H21A C21 H21C 109.5 . . ?
H21B C21 H21C 109.5 . . ?
S8 C22 S7 125.0(9) . . ?
N4 C22 S7 116.2(11) . . ?
N4 C22 S8 118.7(11) . . ?
N4 C23 H23 109.4 . . ?
N4 C23 C24 103.3(12) . . ?
N4 C23 C27 113.9(12) . . ?
C24 C23 H23 109.4 . . ?
C27 C23 H23 109.4 . . ?
C27 C23 C24 111.2(13) . . ?
C23 C24 H24A 111.0 . . ?
C23 C24 H24B 111.0 . . ?
H24A C24 H24B 109.0 . . ?
C25 C24 C23 103.8(12) . . ?
C25 C24 H24A 111.0 . . ?
C25 C24 H24B 111.0 . . ?
C24 C25 H25A 111.1 . . ?
C24 C25 H25B 111.1 . . ?
C24 C25 C26 103.1(13) . . ?
H25A C25 H25B 109.1 . . ?
C26 C25 H25A 111.1 . . ?
C26 C25 H25B 111.1 . . ?
N4 C26 C25 102.7(12) . . ?
N4 C26 H26A 111.2 . . ?
N4 C26 H26B 111.2 . . ?
C25 C26 H26A 111.2 . . ?
C25 C26 H26B 111.2 . . ?
H26A C26 H26B 109.1 . . ?
O7 C27 C23 108.2(13) . . ?
O8 C27 O7 125.2(15) . . ?
O8 C27 C23 126.4(14) . . ?
O7 C28 H28A 109.5 . . ?
O7 C28 H28B 109.5 . . ?
O7 C28 H28C 109.5 . . ?
H28A C28 H28B 109.5 . . ?
H28A C28 H28C 109.5 . . ?
H28B C28 H28C 109.5 . . ?
S10 C29 S9 123.6(9) . . ?
N5 C29 S9 118.5(12) . . ?
N5 C29 S10 117.9(11) . . ?
N5 C30 H30 110.7 . . ?
N5 C30 C31 102.5(12) . . ?
N5 C30 C34 112.5(12) . . ?
C31 C30 H30 110.7 . . ?
C34 C30 H30 110.7 . . ?
C34 C30 C31 109.4(13) . . ?
C30 C31 H31A 111.0 . . ?
C30 C31 H31B 111.0 . . ?
H31A C31 H31B 109.0 . . ?
C32 C31 C30 103.9(12) . . ?
C32 C31 H31A 111.0 . . ?
C32 C31 H31B 111.0 . . ?
C31 C32 H32A 111.1 . . ?
C31 C32 H32B 111.1 . . ?
C31 C32 C33 103.4(12) . . ?
H32A C32 H32B 109.1 . . ?
C33 C32 H32A 111.1 . . ?
C33 C32 H32B 111.1 . . ?
N5 C33 C32 105.1(12) . . ?
N5 C33 H33A 110.7 . . ?
N5 C33 H33B 110.7 . . ?
C32 C33 H33A 110.7 . . ?
C32 C33 H33B 110.7 . . ?
H33A C33 H33B 108.8 . . ?
O9 C34 C30 113.9(13) . . ?
O10 C34 O9 124.2(15) . . ?
O10 C34 C30 121.7(14) . . ?
O9 C35 H35A 109.5 . . ?
O9 C35 H35B 109.5 . . ?
O9 C35 H35C 109.5 . . ?
H35A C35 H35B 109.5 . . ?
H35A C35 H35C 109.5 . . ?
H35B C35 H35C 109.5 . . ?
S11 C36 S12 121.7(9) . . ?
N6 C36 S11 120.3(12) . . ?
N6 C36 S12 117.9(11) . . ?
N6 C37 H37 110.6 . . ?
N6 C37 C38 102.9(13) . . ?
N6 C37 C41 110.0(12) . . ?
C38 C37 H37 110.6 . . ?
C38 C37 C41 111.8(13) . . ?
C41 C37 H37 110.6 . . ?
C37 C38 H38A 110.9 . . ?
C37 C38 H38B 110.9 . . ?
H38A C38 H38B 108.9 . . ?
C39 C38 C37 104.3(13) . . ?
C39 C38 H38A 110.9 . . ?
C39 C38 H38B 110.9 . . ?
C38 C39 H39A 111.1 . . ?
C38 C39 H39B 111.1 . . ?
C38 C39 C40 103.3(13) . . ?
H39A C39 H39B 109.1 . . ?
C40 C39 H39A 111.1 . . ?
C40 C39 H39B 111.1 . . ?
N6 C40 C39 103.9(12) . . ?
N6 C40 H40A 111.0 . . ?
N6 C40 H40B 111.0 . . ?
C39 C40 H40A 111.0 . . ?
C39 C40 H40B 111.0 . . ?
H40A C40 H40B 109.0 . . ?
O11 C41 C37 111.5(13) . . ?
O12 C41 O11 125.4(15) . . ?
O12 C41 C37 123.1(14) . . ?
O11 C42 H42A 109.5 . . ?
O11 C42 H42B 109.5 . . ?
O11 C42 H42C 109.5 . . ?
H42A C42 H42B 109.5 . . ?
H42A C42 H42C 109.5 . . ?
H42B C42 H42C 109.5 . . ?
S14 C43 S13 124.6(9) . . ?
N7 C43 S13 117.1(11) . . ?
N7 C43 S14 118.3(11) . . ?
N7 C44 H44 108.9 . . ?
N7 C44 C45 102.7(12) . . ?
N7 C44 C48 114.0(12) . . ?
C45 C44 H44 108.9 . . ?
C48 C44 H44 108.9 . . ?
C48 C44 C45 113.3(13) . . ?
C44 C45 H45A 110.9 . . ?
C44 C45 H45B 110.9 . . ?
H45A C45 H45B 108.9 . . ?
C46 C45 C44 104.1(13) . . ?
C46 C45 H45A 110.9 . . ?
C46 C45 H45B 110.9 . . ?
C45 C46 H46A 111.2 . . ?
C45 C46 H46B 111.2 . . ?
C45 C46 C47 102.8(13) . . ?
H46A C46 H46B 109.1 . . ?
C47 C46 H46A 111.2 . . ?
C47 C46 H46B 111.2 . . ?
N7 C47 C46 102.4(12) . . ?
N7 C47 H47A 111.3 . . ?
N7 C47 H47B 111.3 . . ?
C46 C47 H47A 111.3 . . ?
C46 C47 H47B 111.3 . . ?
H47A C47 H47B 109.2 . . ?
O13 C48 C44 108.2(13) . . ?
O14 C48 O13 125.5(15) . . ?
O14 C48 C44 126.0(14) . . ?
O13 C49 H49A 109.5 . . ?
O13 C49 H49B 109.5 . . ?
O13 C49 H49C 109.5 . . ?
H49A C49 H49B 109.5 . . ?
H49A C49 H49C 109.5 . . ?
H49B C49 H49C 109.5 . . ?
S15 C50 S16 125.8(10) . . ?
N8 C50 S15 118.2(12) . . ?
N8 C50 S16 116.0(11) . . ?
N8 C51 H51 109.7 . . ?
N8 C51 C52 103.3(12) . . ?
N8 C51 C55 112.9(12) . . ?
C52 C51 H51 109.7 . . ?
C55 C51 H51 109.7 . . ?
C55 C51 C52 111.4(13) . . ?
C51 C52 H52A 110.9 . . ?
C51 C52 H52B 110.9 . . ?
C51 C52 C53 104.1(12) . . ?
H52A C52 H52B 109.0 . . ?
C53 C52 H52A 110.9 . . ?
C53 C52 H52B 110.9 . . ?
C52 C53 H53A 111.3 . . ?
C52 C53 H53B 111.3 . . ?
H53A C53 H53B 109.2 . . ?
C54 C53 C52 102.5(13) . . ?
C54 C53 H53A 111.3 . . ?
C54 C53 H53B 111.3 . . ?
N8 C54 C53 103.5(12) . . ?
N8 C54 H54A 111.1 . . ?
N8 C54 H54B 111.1 . . ?
C53 C54 H54A 111.1 . . ?
C53 C54 H54B 111.1 . . ?
H54A C54 H54B 109.0 . . ?
O15 C55 C51 108.7(13) . . ?
O16 C55 O15 124.6(15) . . ?
O16 C55 C51 126.5(14) . . ?
O15 C56 H56A 109.5 . . ?
O15 C56 H56B 109.5 . . ?
O15 C56 H56C 109.5 . . ?
H56A C56 H56B 109.5 . . ?
H56A C56 H56C 109.5 . . ?
H56B C56 H56C 109.5 . . ?

loop_
_geom_bond_atom_site_label_1
_geom_bond_atom_site_label_2
_geom_bond_distance
_geom_bond_site_symmetry_2
_geom_bond_publ_flag
Ag1 Ag2 3.0299(17) 1_655 ?
Ag1 Ag2 2.9674(18) . ?
Ag1 S1 2.405(4) . ?
Ag1 S3 2.435(4) . ?
Ag2 S2 2.475(4) . ?
Ag2 S4 2.495(4) . ?
Ag2 S5 2.695(4) . ?
Ag3 Ag4 3.2083(18) 1_655 ?
Ag3 Ag4 2.8947(19) . ?
Ag3 S4 2.809(4) . ?
Ag3 S6 2.475(4) . ?
Ag3 S7 2.422(4) . ?
Ag3 S8 2.925(4) 1_655 ?
Ag4 S4 2.805(4) 1_455 ?
Ag4 S5 2.444(4) . ?
Ag4 S6 2.965(4) 1_455 ?
Ag4 S8 2.454(4) . ?
Ag5 Ag6 3.0559(19) . ?
Ag5 Ag6 3.0321(18) 1_655 ?
Ag5 S9 2.412(4) . ?
Ag5 S11 2.445(4) . ?
Ag6 S10 2.513(4) . ?
Ag6 S11 2.959(4) 1_455 ?
Ag6 S12 2.533(4) . ?
Ag6 S13 2.629(4) . ?
Ag7 Ag8 2.8897(19) . ?
Ag7 Ag8 3.2982(18) 1_655 ?
Ag7 S12 2.790(4) . ?
Ag7 S14 2.491(4) . ?
Ag7 S15 2.431(4) . ?
Ag7 S16 2.855(4) 1_655 ?
Ag8 S12 2.758(4) 1_455 ?
Ag8 S13 2.448(4) . ?
Ag8 S14 2.958(4) 1_455 ?
Ag8 S16 2.470(4) . ?
S1 C1 1.726(15) . ?
S2 C1 1.743(16) . ?
S3 C8 1.735(15) . ?
S4 C8 1.729(16) . ?
S5 C15 1.750(14) . ?
S6 C15 1.707(14) . ?
S7 C22 1.739(15) . ?
S8 C22 1.710(15) . ?
S9 C29 1.730(15) . ?
S10 C29 1.728(16) . ?
S11 C36 1.716(16) . ?
S12 C36 1.743(16) . ?
S13 C43 1.746(15) . ?
S14 C43 1.707(16) . ?
S15 C50 1.702(16) . ?
S16 C50 1.724(16) . ?
O1 C6 1.341(18) . ?
O1 C7 1.46(2) . ?
O2 C6 1.185(18) . ?
O3 C13 1.337(18) . ?
O3 C14 1.455(18) . ?
O4 C13 1.192(18) . ?
O5 C20 1.337(17) . ?
O5 C21 1.438(19) . ?
O6 C20 1.203(18) . ?
O7 C27 1.335(18) . ?
O7 C28 1.450(19) . ?
O8 C27 1.202(17) . ?
O9 C34 1.324(18) . ?
O9 C35 1.428(19) . ?
O10 C34 1.226(18) . ?
O11 C41 1.332(18) . ?
O11 C42 1.437(18) . ?
O12 C41 1.191(18) . ?
O13 C48 1.346(17) . ?
O13 C49 1.446(18) . ?
O14 C48 1.201(19) . ?
O15 C55 1.344(18) . ?
O15 C56 1.451(19) . ?
O16 C55 1.208(17) . ?
N1 C1 1.319(19) . ?
N1 C2 1.471(19) . ?
N1 C5 1.490(17) . ?
N2 C8 1.321(19) . ?
N2 C9 1.482(19) . ?
N2 C12 1.483(19) . ?
N3 C15 1.325(18) . ?
N3 C16 1.469(18) . ?
N3 C19 1.495(18) . ?
N4 C22 1.336(19) . ?
N4 C23 1.473(18) . ?
N4 C26 1.488(18) . ?
N5 C29 1.332(19) . ?
N5 C30 1.474(19) . ?
N5 C33 1.480(18) . ?
N6 C36 1.325(19) . ?
N6 C37 1.473(18) . ?
N6 C40 1.487(19) . ?
N7 C43 1.349(19) . ?
N7 C44 1.462(18) . ?
N7 C47 1.475(19) . ?
N8 C50 1.358(19) . ?
N8 C51 1.474(18) . ?
N8 C54 1.472(18) . ?
C2 H2 1.0000 . ?
C2 C3 1.54(2) . ?
C2 C6 1.55(2) . ?
C3 H3A 0.9900 . ?
C3 H3B 0.9900 . ?
C3 C4 1.53(2) . ?
C4 H4A 0.9900 . ?
C4 H4B 0.9900 . ?
C4 C5 1.53(2) . ?
C5 H5A 0.9900 . ?
C5 H5B 0.9900 . ?
C7 H7A 0.9800 . ?
C7 H7B 0.9800 . ?
C7 H7C 0.9800 . ?
C9 H9 1.0000 . ?
C9 C10 1.53(2) . ?
C9 C13 1.52(2) . ?
C10 H10A 0.9900 . ?
C10 H10B 0.9900 . ?
C10 C11 1.54(2) . ?
C11 H11A 0.9900 . ?
C11 H11B 0.9900 . ?
C11 C12 1.52(2) . ?
C12 H12A 0.9900 . ?
C12 H12B 0.9900 . ?
C14 H14A 0.9800 . ?
C14 H14B 0.9800 . ?
C14 H14C 0.9800 . ?
C16 H16 1.0000 . ?
C16 C17 1.54(2) . ?
C16 C20 1.52(2) . ?
C17 H17A 0.9900 . ?
C17 H17B 0.9900 . ?
C17 C18 1.52(2) . ?
C18 H18A 0.9900 . ?
C18 H18B 0.9900 . ?
C18 C19 1.53(2) . ?
C19 H19A 0.9900 . ?
C19 H19B 0.9900 . ?
C21 H21A 0.9800 . ?
C21 H21B 0.9800 . ?
C21 H21C 0.9800 . ?
C23 H23 1.0000 . ?
C23 C24 1.54(2) . ?
C23 C27 1.51(2) . ?
C24 H24A 0.9900 . ?
C24 H24B 0.9900 . ?
C24 C25 1.51(2) . ?
C25 H25A 0.9900 . ?
C25 H25B 0.9900 . ?
C25 C26 1.51(2) . ?
C26 H26A 0.9900 . ?
C26 H26B 0.9900 . ?
C28 H28A 0.9800 . ?
C28 H28B 0.9800 . ?
C28 H28C 0.9800 . ?
C30 H30 1.0000 . ?
C30 C31 1.54(2) . ?
C30 C34 1.51(2) . ?
C31 H31A 0.9900 . ?
C31 H31B 0.9900 . ?
C31 C32 1.51(2) . ?
C32 H32A 0.9900 . ?
C32 H32B 0.9900 . ?
C32 C33 1.53(2) . ?
C33 H33A 0.9900 . ?
C33 H33B 0.9900 . ?
C35 H35A 0.9800 . ?
C35 H35B 0.9800 . ?
C35 H35C 0.9800 . ?
C37 H37 1.0000 . ?
C37 C38 1.54(2) . ?
C37 C41 1.56(2) . ?
C38 H38A 0.9900 . ?
C38 H38B 0.9900 . ?
C38 C39 1.53(2) . ?
C39 H39A 0.9900 . ?
C39 H39B 0.9900 . ?
C39 C40 1.54(2) . ?
C40 H40A 0.9900 . ?
C40 H40B 0.9900 . ?
C42 H42A 0.9800 . ?
C42 H42B 0.9800 . ?
C42 H42C 0.9800 . ?
C44 H44 1.0000 . ?
C44 C45 1.52(2) . ?
C44 C48 1.51(2) . ?
C45 H45A 0.9900 . ?
C45 H45B 0.9900 . ?
C45 C46 1.51(2) . ?
C46 H46A 0.9900 . ?
C46 H46B 0.9900 . ?
C46 C47 1.52(2) . ?
C47 H47A 0.9900 . ?
C47 H47B 0.9900 . ?
C49 H49A 0.9800 . ?
C49 H49B 0.9800 . ?
C49 H49C 0.9800 . ?
C51 H51 1.0000 . ?
C51 C52 1.53(2) . ?
C51 C55 1.52(2) . ?
C52 H52A 0.9900 . ?
C52 H52B 0.9900 . ?
C52 C53 1.54(2) . ?
C53 H53A 0.9900 . ?
C53 H53B 0.9900 . ?
C53 C54 1.52(2) . ?
C54 H54A 0.9900 . ?
C54 H54B 0.9900 . ?
C56 H56A 0.9800 . ?
C56 H56B 0.9800 . ?
C56 H56C 0.9800 . ?

loop_
_geom_torsion_atom_site_label_1
_geom_torsion_atom_site_label_2
_geom_torsion_atom_site_label_3
_geom_torsion_atom_site_label_4
_geom_torsion
_geom_torsion_site_symmetry_1
_geom_torsion_site_symmetry_2
_geom_torsion_site_symmetry_3
_geom_torsion_site_symmetry_4
_geom_torsion_publ_flag
Ag1 S1 C1 S2 26.2(10) . . . . ?
Ag1 S1 C1 N1 -151.9(11) . . . . ?
Ag1 S3 C8 S4 -1.6(9) . . . . ?
Ag1 S3 C8 N2 -179.6(10) . . . . ?
Ag2 S2 C1 S1 26.0(11) . . . . ?
Ag2 S2 C1 N1 -155.9(11) . . . . ?
Ag2 S4 C8 S3 50.0(10) . . . . ?
Ag2 S4 C8 N2 -132.0(10) . . . . ?
Ag2 S5 C15 S6 -92.5(9) . . . . ?
Ag2 S5 C15 N3 89.0(11) . . . . ?
Ag3 S4 C8 S3 -159.3(5) . . . . ?
Ag3 S4 C8 N2 18.7(15) . . . . ?
Ag3 S6 C15 S5 16.5(10) . . . . ?
Ag3 S6 C15 N3 -165.1(10) . . . . ?
Ag3 S7 C22 S8 33.1(10) . . . . ?
Ag3 S7 C22 N4 -147.2(10) . . . . ?
Ag3 S8 C22 S7 91.3(9) 1_455 . . . ?
Ag3 S8 C22 N4 -88.4(12) 1_455 . . . ?
Ag4 S4 C8 S3 -88.8(8) 1_655 . . . ?
Ag4 S4 C8 N2 89.2(11) 1_655 . . . ?
Ag4 S5 C15 S6 26.4(10) . . . . ?
Ag4 S5 C15 N3 -152.1(10) . . . . ?
Ag4 S6 C15 S5 95.6(9) 1_655 . . . ?
Ag4 S6 C15 N3 -85.9(12) 1_655 . . . ?
Ag4 S8 C22 S7 11.8(10) . . . . ?
Ag4 S8 C22 N4 -167.9(10) . . . . ?
Ag5 S9 C29 S10 30.6(10) . . . . ?
Ag5 S9 C29 N5 -148.7(12) . . . . ?
Ag5 S11 C36 S12 -6.6(9) . . . . ?
Ag5 S11 C36 N6 172.6(11) . . . . ?
Ag6 S10 C29 S9 29.7(11) . . . . ?
Ag6 S10 C29 N5 -151.0(11) . . . . ?
Ag6 S11 C36 S12 62.7(10) 1_655 . . . ?
Ag6 S11 C36 N6 -118.1(11) 1_655 . . . ?
Ag6 S12 C36 S11 58.4(10) . . . . ?
Ag6 S12 C36 N6 -120.7(10) . . . . ?
Ag6 S13 C43 S14 -87.7(10) . . . . ?
Ag6 S13 C43 N7 92.1(11) . . . . ?
Ag7 S12 C36 S11 -165.6(5) . . . . ?
Ag7 S12 C36 N6 15.2(15) . . . . ?
Ag7 S14 C43 S13 16.5(11) . . . . ?
Ag7 S14 C43 N7 -163.3(10) . . . . ?
Ag7 S15 C50 S16 33.2(11) . . . . ?
Ag7 S15 C50 N8 -145.7(11) . . . . ?
Ag7 S16 C50 S15 93.5(10) 1_455 . . . ?
Ag7 S16 C50 N8 -87.5(12) 1_455 . . . ?
Ag8 S12 C36 S11 -87.7(8) 1_655 . . . ?
Ag8 S12 C36 N6 93.2(11) 1_655 . . . ?
Ag8 S13 C43 S14 25.9(11) . . . . ?
Ag8 S13 C43 N7 -154.3(10) . . . . ?
Ag8 S14 C43 S13 98.4(9) 1_655 . . . ?
Ag8 S14 C43 N7 -81.4(12) 1_655 . . . ?
Ag8 S16 C50 S15 10.5(11) . . . . ?
Ag8 S16 C50 N8 -170.6(10) . . . . ?
N1 C2 C3 C4 24.7(15) . . . . ?
N1 C2 C6 O1 152.7(12) . . . . ?
N1 C2 C6 O2 -31(2) . . . . ?
N2 C9 C10 C11 32.7(16) . . . . ?
N2 C9 C13 O3 -24.1(19) . . . . ?
N2 C9 C13 O4 156.7(16) . . . . ?
N3 C16 C17 C18 24.6(16) . . . . ?
N3 C16 C20 O5 144.8(12) . . . . ?
N3 C16 C20 O6 -41(2) . . . . ?
N4 C23 C24 C25 27.5(15) . . . . ?
N4 C23 C27 O7 152.4(13) . . . . ?
N4 C23 C27 O8 -33(2) . . . . ?
N5 C30 C31 C32 34.9(15) . . . . ?
N5 C30 C34 O9 -24.6(18) . . . . ?
N5 C30 C34 O10 160.0(15) . . . . ?
N6 C37 C38 C39 31.6(16) . . . . ?
N6 C37 C41 O11 -23.3(18) . . . . ?
N6 C37 C41 O12 157.9(15) . . . . ?
N7 C44 C45 C46 29.7(17) . . . . ?
N7 C44 C48 O13 150.9(12) . . . . ?
N7 C44 C48 O14 -34(2) . . . . ?
N8 C51 C52 C53 27.8(15) . . . . ?
N8 C51 C55 O15 153.2(13) . . . . ?
N8 C51 C55 O16 -32(2) . . . . ?
C1 N1 C2 C3 166.3(14) . . . . ?
C1 N1 C2 C6 -73.6(18) . . . . ?
C1 N1 C5 C4 170.7(14) . . . . ?
C2 N1 C1 S1 13(2) . . . . ?
C2 N1 C1 S2 -165.2(11) . . . . ?
C2 N1 C5 C4 -20.6(15) . . . . ?
C2 C3 C4 C5 -37.4(15) . . . . ?
C3 C2 C6 O1 -90.7(15) . . . . ?
C3 C2 C6 O2 85(2) . . . . ?
C3 C4 C5 N1 35.2(14) . . . . ?
C5 N1 C1 S1 -179.6(10) . . . . ?
C5 N1 C1 S2 2.2(19) . . . . ?
C5 N1 C2 C3 -2.4(15) . . . . ?
C5 N1 C2 C6 117.7(13) . . . . ?
C6 C2 C3 C4 -97.1(14) . . . . ?
C7 O1 C6 O2 4(3) . . . . ?
C7 O1 C6 C2 179.9(15) . . . . ?
C8 N2 C9 C10 172.9(13) . . . . ?
C8 N2 C9 C13 -64.8(18) . . . . ?
C8 N2 C12 C11 162.6(13) . . . . ?
C9 N2 C8 S3 -3.7(18) . . . . ?
C9 N2 C8 S4 178.3(10) . . . . ?
C9 N2 C12 C11 -9.9(16) . . . . ?
C9 C10 C11 C12 -39.3(17) . . . . ?
C10 C9 C13 O3 91.6(16) . . . . ?
C10 C9 C13 O4 -88(2) . . . . ?
C10 C11 C12 N2 30.0(16) . . . . ?
C12 N2 C8 S3 -175.4(11) . . . . ?
C12 N2 C8 S4 6.6(19) . . . . ?
C12 N2 C9 C10 -14.4(16) . . . . ?
C12 N2 C9 C13 107.9(15) . . . . ?
C13 C9 C10 C11 -88.8(16) . . . . ?
C14 O3 C13 O4 -8(2) . . . . ?
C14 O3 C13 C9 173.1(13) . . . . ?
C15 N3 C16 C17 171.9(13) . . . . ?
C15 N3 C16 C20 -65.7(18) . . . . ?
C15 N3 C19 C18 164.3(14) . . . . ?
C16 N3 C15 S5 -164.3(11) . . . . ?
C16 N3 C15 S6 17.1(19) . . . . ?
C16 N3 C19 C18 -23.8(15) . . . . ?
C16 C17 C18 C19 -39.5(16) . . . . ?
C17 C16 C20 O5 -98.4(14) . . . . ?
C17 C16 C20 O6 75.9(19) . . . . ?
C17 C18 C19 N3 37.9(15) . . . . ?
C19 N3 C15 S5 6.7(19) . . . . ?
C19 N3 C15 S6 -171.8(11) . . . . ?
C19 N3 C16 C17 -0.1(16) . . . . ?
C19 N3 C16 C20 122.2(14) . . . . ?
C20 C16 C17 C18 -98.4(14) . . . . ?
C21 O5 C20 O6 9(2) . . . . ?
C21 O5 C20 C16 -176.7(12) . . . . ?
C22 N4 C23 C24 165.6(13) . . . . ?
C22 N4 C23 C27 -73.6(18) . . . . ?
C22 N4 C26 C25 170.0(13) . . . . ?
C23 N4 C22 S7 14.4(19) . . . . ?
C23 N4 C22 S8 -166.0(10) . . . . ?
C23 N4 C26 C25 -19.5(15) . . . . ?
C23 C24 C25 C26 -39.8(16) . . . . ?
C24 C23 C27 O7 -91.4(15) . . . . ?
C24 C23 C27 O8 84(2) . . . . ?
C24 C25 C26 N4 36.1(15) . . . . ?
C26 N4 C22 S7 -176.3(11) . . . . ?
C26 N4 C22 S8 3.3(19) . . . . ?
C26 N4 C23 C24 -4.9(15) . . . . ?
C26 N4 C23 C27 115.9(14) . . . . ?
C27 C23 C24 C25 -95.1(14) . . . . ?
C28 O7 C27 O8 2(3) . . . . ?
C28 O7 C27 C23 176.8(14) . . . . ?
C29 N5 C30 C31 158.8(14) . . . . ?
C29 N5 C30 C34 -83.9(18) . . . . ?
C29 N5 C33 C32 178.4(14) . . . . ?
C30 N5 C29 S9 1(2) . . . . ?
C30 N5 C29 S10 -178.0(11) . . . . ?
C30 N5 C33 C32 -3.4(17) . . . . ?
C30 C31 C32 C33 -37.4(16) . . . . ?
C31 C30 C34 O9 88.6(16) . . . . ?
C31 C30 C34 O10 -86.8(18) . . . . ?
C31 C32 C33 N5 25.4(16) . . . . ?
C33 N5 C29 S9 179.3(12) . . . . ?
C33 N5 C29 S10 0(2) . . . . ?
C33 N5 C30 C31 -19.5(15) . . . . ?
C33 N5 C30 C34 97.9(15) . . . . ?
C34 C30 C31 C32 -84.6(15) . . . . ?
C35 O9 C34 O10 4(2) . . . . ?
C35 O9 C34 C30 -171.2(14) . . . . ?
C36 N6 C37 C38 171.2(13) . . . . ?
C36 N6 C37 C41 -69.6(17) . . . . ?
C36 N6 C40 C39 165.7(13) . . . . ?
C37 N6 C36 S11 -3.4(18) . . . . ?
C37 N6 C36 S12 175.8(10) . . . . ?
C37 N6 C40 C39 -8.6(16) . . . . ?
C37 C38 C39 C40 -37.2(16) . . . . ?
C38 C37 C41 O11 90.3(16) . . . . ?
C38 C37 C41 O12 -88.4(19) . . . . ?
C38 C39 C40 N6 28.0(16) . . . . ?
C40 N6 C36 S11 -177.2(11) . . . . ?
C40 N6 C36 S12 2.0(19) . . . . ?
C40 N6 C37 C38 -14.2(16) . . . . ?
C40 N6 C37 C41 105.0(14) . . . . ?
C41 C37 C38 C39 -86.4(15) . . . . ?
C42 O11 C41 O12 -6(2) . . . . ?
C42 O11 C41 C37 175.1(13) . . . . ?
C43 N7 C44 C45 166.7(14) . . . . ?
C43 N7 C44 C48 -70.3(18) . . . . ?
C43 N7 C47 C46 169.0(14) . . . . ?
C44 N7 C43 S13 -165.5(11) . . . . ?
C44 N7 C43 S14 14.3(19) . . . . ?
C44 N7 C47 C46 -16.0(16) . . . . ?
C44 C45 C46 C47 -40.0(18) . . . . ?
C45 C44 C48 O13 -92.1(15) . . . . ?
C45 C44 C48 O14 83(2) . . . . ?
C45 C46 C47 N7 33.8(17) . . . . ?
C47 N7 C43 S13 9.0(19) . . . . ?
C47 N7 C43 S14 -171.2(11) . . . . ?
C47 N7 C44 C45 -8.4(16) . . . . ?
C47 N7 C44 C48 114.6(15) . . . . ?
C48 C44 C45 C46 -93.7(16) . . . . ?
C49 O13 C48 O14 5(2) . . . . ?
C49 O13 C48 C44 179.3(13) . . . . ?
C50 N8 C51 C52 165.7(13) . . . . ?
C50 N8 C51 C55 -73.8(18) . . . . ?
C50 N8 C54 C53 170.5(14) . . . . ?
C51 N8 C50 S15 12.3(19) . . . . ?
C51 N8 C50 S16 -166.7(10) . . . . ?
C51 N8 C54 C53 -17.3(16) . . . . ?
C51 C52 C53 C54 -38.4(16) . . . . ?
C52 C51 C55 O15 -91.1(15) . . . . ?
C52 C51 C55 O16 84(2) . . . . ?
C52 C53 C54 N8 33.6(15) . . . . ?
C54 N8 C50 S15 -176.3(12) . . . . ?
C54 N8 C50 S16 5(2) . . . . ?
C54 N8 C51 C52 -6.7(16) . . . . ?
C54 N8 C51 C55 113.7(14) . . . . ?
C55 C51 C52 C53 -93.7(15) . . . . ?
C56 O15 C55 O16 5(3) . . . . ?
C56 O15 C55 C51 179.6(14) . . . . ?
